data_1563796
loop_
_publ_author_name
'Alvarez, Natalia'
'Mendes, Luis F.S.'
'Kramer, M. Gabriela'
'Torre, Mar\'ia H.'
'Costa-Filho, Antonio J.'
'Ellena, Javier'
'Facchin, Gianella'

_publ_section_title
;
 Development of copper(II)-diimine-iminodiacetate mixed ligand complexes
 as potential antitumor agents
;
_journal_name_full 'Inorganica Chimica Acta'
_journal_page_first 61
_journal_page_last 70
_journal_paper_doi 10.1016/j.ica.2018.07.052
_journal_volume 483
_journal_year 2018
_chemical_formula_sum 'C17 H19 Cu N3 O6'
_chemical_formula_weight 424.89
_space_group_crystal_system monoclinic
_space_group_IT_number 15
_space_group_name_Hall '-C 2yc'
_space_group_name_H-M_alt 'C 1 2/c 1'
_atom_sites_solution_hydrogens geom
_atom_sites_solution_primary iterative
_atom_sites_solution_secondary difmap
_audit_creation_method SHELXL-2014/7
_cell_angle_alpha 90
_cell_angle_beta 130.530(10)
_cell_angle_gamma 90
_cell_formula_units_Z 8
_cell_length_a 21.310(7)
_cell_length_b 17.940(6)
_cell_length_c 14.663(9)
_cell_measurement_reflns_used 8574
_cell_measurement_temperature 293(2)
_cell_measurement_theta_max 67.9777
_cell_measurement_theta_min 3.6766
_cell_volume 4261(3)
_computing_cell_refinement 'APEX2 v2014.5-0 (Bruker AXS)'
_computing_data_collection 'APEX2 v2014.5-0 (Bruker AXS)'
_computing_data_reduction 'SAINT V8.34A (Bruker AXS Inc., 2013)'
_computing_structure_refinement 'SHELXL-2014/7 (Sheldrick, 2014)'
_computing_structure_solution 'SHELXT-2014 (Sheldrick, 2014)'
_diffrn_ambient_temperature 293(2)
_diffrn_detector_area_resol_mean 10.4167
_diffrn_measured_fraction_theta_full 0.915
_diffrn_measured_fraction_theta_max 0.908
_diffrn_measurement_device_type 'BRUKER D8 venture diffractometer'
_diffrn_radiation_monochromator 'multilayer mirror'
_diffrn_radiation_type 'Cu K\a'
_diffrn_radiation_wavelength 1.54178
_diffrn_reflns_av_R_equivalents 0.0600
_diffrn_reflns_av_unetI/netI 0.0487
_diffrn_reflns_Laue_measured_fraction_full 0.915
_diffrn_reflns_Laue_measured_fraction_max 0.908
_diffrn_reflns_limit_h_max 24
_diffrn_reflns_limit_h_min -22
_diffrn_reflns_limit_k_max 19
_diffrn_reflns_limit_k_min -20
_diffrn_reflns_limit_l_max 17
_diffrn_reflns_limit_l_min -17
_diffrn_reflns_number 12630
_diffrn_reflns_theta_full 67.679
_diffrn_reflns_theta_max 68.446
_diffrn_reflns_theta_min 3.677
_diffrn_source 'microfocused sealed tube'
_diffrn_source_type 'INCOATEC ICT-IMSB-HOUSING-L model D21502'
_exptl_absorpt_coefficient_mu 1.756
_exptl_absorpt_correction_T_max 0.7531
_exptl_absorpt_correction_T_min 0.3806
_exptl_absorpt_correction_type multi-scan
_exptl_absorpt_process_details SADABS
_exptl_crystal_colour blue
_exptl_crystal_density_diffrn 1.325
_exptl_crystal_description prism
_exptl_crystal_F_000 1752
_exptl_crystal_size_max 0.181
_exptl_crystal_size_mid 0.123
_exptl_crystal_size_min 0.105
_platon_squeeze_details
;
Crystallization was performed in water. 
The resulting electron density was largely uninterpretable, 
so it was removed with SQUEEZE in Platon (Spek, 2009).
Electron count and volume are consistent with 8 water molecules per void,
meaning two extra water molecules per assymetric unit. 
Also consistent with experimental elemental analysis of the sample.
;
_refine_diff_density_max 1.149
_refine_diff_density_min -1.142
_refine_diff_density_rms 0.130
_refine_ls_extinction_coef .
_refine_ls_extinction_method none
_refine_ls_goodness_of_fit_ref 1.310
_refine_ls_hydrogen_treatment constr
_refine_ls_matrix_type full
_refine_ls_number_parameters 254
_refine_ls_number_reflns 3556
_refine_ls_number_restraints 0
_refine_ls_restrained_S_all 1.310
_refine_ls_R_factor_all 0.1095
_refine_ls_R_factor_gt 0.0952
_refine_ls_shift/su_max 0.018
_refine_ls_shift/su_mean 0.003
_refine_ls_structure_factor_coef Fsqd
_refine_ls_weighting_details 'w=1/[\s^2^(Fo^2^)+(0.2000P)^2^] where P=(Fo^2^+2Fc^2^)/3'
_refine_ls_weighting_scheme calc
_refine_ls_wR_factor_gt 0.2982
_refine_ls_wR_factor_ref 0.3158
_reflns_Friedel_coverage 0.000
_reflns_Friedel_fraction_full .
_reflns_Friedel_fraction_max .
_reflns_number_gt 2767
_reflns_number_total 3556
_reflns_threshold_expression 'I > 2\s(I)'
_cod_data_source_file mmc4.cif
_cod_data_source_block cu_ida_4met_0ma_a_sq
_cod_depositor_comments
;
The following automatic conversions were performed:

data item '_exptl_crystal_density_meas' value 'not measured' was
changed to '?' -- the value is perceived as not measured.

Automatic conversion script
Id: cif_fix_values 8369 2020-08-20 11:38:08Z andrius 
;
_cod_original_cell_volume 4260(3)
_cod_original_sg_symbol_H-M 'C 2/c'
_cod_database_code 1563796
_shelx_shelxl_version_number 2014/7
_shelx_space_group_comment
;
The symmetry employed for this shelxl refinement is uniquely defined
by the following loop, which should always be used as a source of
symmetry information in preference to the above space-group names.
They are only intended as comments.
;
_platon_squeeze_void_probe_radius 1.20

loop_
_space_group_symop_operation_xyz
'x, y, z'
'-x, y, -z+1/2'
'x+1/2, y+1/2, z'
'-x+1/2, y+1/2, -z+1/2'
'-x, -y, -z'
'x, -y, z-1/2'
'-x+1/2, -y+1/2, -z'
'x+1/2, -y+1/2, z-1/2'

loop_
_atom_site_label
_atom_site_type_symbol
_atom_site_fract_x
_atom_site_fract_y
_atom_site_fract_z
_atom_site_U_iso_or_equiv
_atom_site_adp_type
_atom_site_occupancy
_atom_site_site_symmetry_order
_atom_site_calc_flag
_atom_site_refinement_flags_posn
_atom_site_refinement_flags_adp
_atom_site_refinement_flags_occupancy
_atom_site_disorder_assembly
_atom_site_disorder_group
Cu1 Cu 0.38453(5) 0.45571(4) 0.09714(6) 0.0580(4) Uani 1 1 d . . . . .
N1 N 0.3321(3) 0.3906(2) 0.1444(3) 0.0583(11) Uani 1 1 d . . . . .
C1 C 0.2857(4) 0.4087(3) 0.1740(5) 0.0684(15) Uani 1 1 d . . . . .
H1 H 0.2765 0.4600 0.1783 0.082 Uiso 1 1 calc R U . . .
O1 O 0.2914(2) 0.46062(19) -0.1032(3) 0.0628(10) Uani 1 1 d . . . . .
O2 O 0.1656(2) 0.5076(2) -0.2416(3) 0.0770(12) Uani 1 1 d . . . . .
N2 N 0.4292(3) 0.3578(3) 0.0979(4) 0.0640(12) Uani 1 1 d . . . . .
C2 C 0.2511(4) 0.3559(3) 0.1981(5) 0.0725(15) Uani 1 1 d . . . . .
H2 H 0.2185 0.3709 0.2179 0.087 Uiso 1 1 calc R U . . .
O4 O 0.4713(3) 0.5132(3) 0.1232(4) 0.0787(12) Uani 1 1 d . . . . .
C4 C 0.3117(3) 0.2602(3) 0.1629(4) 0.0665(15) Uani 1 1 d . . . . .
O3 O 0.5084(3) 0.6280(3) 0.1275(6) 0.1099(18) Uani 1 1 d . . . . .
N3 N 0.3276(3) 0.5530(2) 0.0702(4) 0.0581(11) Uani 1 1 d . . . . .
H3 H 0.3290 0.5627 0.1386 0.070 Uiso 1 1 calc R U . . .
C3 C 0.2643(4) 0.2807(4) 0.1932(5) 0.084(2) Uani 1 1 d . . . . .
H3A H 0.2414 0.2437 0.2104 0.101 Uiso 1 1 calc R U . . .
C5 C 0.3306(4) 0.1849(4) 0.1534(6) 0.091(2) Uani 1 1 d . . . . .
H5 H 0.3087 0.1449 0.1676 0.109 Uiso 1 1 calc R U . . .
O3W O 0.0174(4) 0.4382(6) 0.1751(6) 0.129(3) Uani 0.75 1 d . . P . .
H301 H 0.0603 0.4280 0.1844 0.193 Uiso 0.75 1 d R U P . .
H302 H 0.0276 0.4272 0.2400 0.193 Uiso 0.75 1 d R U P . .
C6 C 0.3769(4) 0.1690(4) 0.1260(6) 0.090(2) Uani 1 1 d . . . . .
H6 H 0.3873 0.1183 0.1214 0.107 Uiso 1 1 calc R U . . .
C7 C 0.4120(4) 0.2263(3) 0.1029(5) 0.078(2) Uani 1 1 d . . . . .
C8 C 0.4619(5) 0.2122(5) 0.0738(6) 0.093(3) Uani 1 1 d . . . . .
C9 C 0.4939(4) 0.2714(6) 0.0596(6) 0.096(3) Uani 1 1 d . . . . .
H9 H 0.5287 0.2635 0.0414 0.116 Uiso 1 1 calc R U . . .
C17 C 0.4581(4) 0.5822(4) 0.1101(6) 0.0745(16) Uani 1 1 d . . . . .
C16 C 0.3762(4) 0.6104(4) 0.0684(6) 0.0715(15) Uani 1 1 d . . . . .
H16A H 0.3865 0.6523 0.1206 0.086 Uiso 1 1 calc R U . . .
H16B H 0.3434 0.6298 -0.0143 0.086 Uiso 1 1 calc R U . . .
C15 C 0.2412(4) 0.5481(3) -0.0423(5) 0.0586(13) Uani 1 1 d . . . . .
H15A H 0.2195 0.5990 -0.0735 0.070 Uiso 1 1 calc R U . . .
H15B H 0.2074 0.5247 -0.0257 0.070 Uiso 1 1 calc R U . . .
C14 C 0.2332(3) 0.5027(3) -0.1371(4) 0.0520(11) Uani 1 1 d . . . . .
C13 C 0.4770(6) 0.1334(6) 0.0559(11) 0.165(6) Uani 1 1 d . . . . .
H13A H 0.4267 0.1138 -0.0200 0.247 Uiso 1 1 calc R U . . .
H13B H 0.4921 0.1021 0.1223 0.247 Uiso 1 1 calc R U . . .
H13C H 0.5220 0.1332 0.0537 0.247 Uiso 1 1 calc R U . . .
C12 C 0.3453(3) 0.3176(3) 0.1411(4) 0.0619(14) Uani 1 1 d . . . . .
C11 C 0.3971(3) 0.3002(3) 0.1121(4) 0.0647(16) Uani 1 1 d . . . . .
C10 C 0.4763(4) 0.3454(4) 0.0717(5) 0.0754(18) Uani 1 1 d . . . . .
H10 H 0.4990 0.3863 0.0605 0.090 Uiso 1 1 calc R U . . .
O2W O 0.3645(4) 0.0468(4) 0.4471(6) 0.089(2) Uani 0.75 1 d . . P . .
H201 H 0.3692 0.0519 0.3941 0.134 Uiso 0.75 1 d R U P . .
H2O2 H 0.4075 0.0245 0.5067 0.134 Uiso 0.75 1 d R U P . .
O1W O 0.1678(4) 0.1003(3) 0.2335(4) 0.0461(14) Uani 0.5 1 d . . P . .
H1O1 H 0.1748 0.0850 0.1859 0.069 Uiso 0.5 1 d R U P . .
H102 H 0.2133 0.0955 0.3046 0.069 Uiso 0.5 1 d R U P . .

loop_
_atom_site_aniso_label
_atom_site_aniso_U_11
_atom_site_aniso_U_22
_atom_site_aniso_U_33
_atom_site_aniso_U_23
_atom_site_aniso_U_13
_atom_site_aniso_U_12
Cu1 0.0579(6) 0.0630(7) 0.0461(6) 0.0051(3) 0.0307(5) 0.0132(3)
N1 0.061(2) 0.056(2) 0.043(2) -0.0006(17) 0.027(2) 0.0084(19)
C1 0.069(3) 0.082(4) 0.052(3) -0.002(3) 0.039(3) 0.007(3)
O1 0.063(2) 0.075(2) 0.045(2) -0.0016(15) 0.0329(19) 0.0130(16)
O2 0.064(2) 0.089(3) 0.051(2) 0.0047(19) 0.025(2) 0.016(2)
N2 0.057(2) 0.071(3) 0.044(2) 0.000(2) 0.024(2) 0.015(2)
C2 0.073(3) 0.081(4) 0.057(3) -0.003(3) 0.040(3) 0.000(3)
O4 0.070(2) 0.088(3) 0.083(3) -0.010(2) 0.052(2) 0.004(2)
C4 0.059(3) 0.065(3) 0.041(3) 0.003(2) 0.017(3) 0.001(2)
O3 0.110(4) 0.104(4) 0.158(5) -0.029(3) 0.106(4) -0.025(3)
N3 0.065(3) 0.058(2) 0.043(2) 0.0005(17) 0.031(2) 0.0079(19)
C3 0.085(4) 0.079(4) 0.049(3) 0.000(3) 0.027(3) -0.021(3)
C5 0.074(4) 0.065(4) 0.067(4) -0.003(3) 0.017(3) -0.007(3)
O3W 0.062(4) 0.239(9) 0.064(4) 0.019(5) 0.032(3) -0.040(5)
C6 0.076(4) 0.064(4) 0.075(4) -0.007(3) 0.025(4) 0.015(3)
C7 0.057(3) 0.075(4) 0.048(3) -0.011(3) 0.009(3) 0.020(3)
C8 0.076(4) 0.101(6) 0.061(4) -0.011(4) 0.026(3) 0.035(4)
C9 0.073(4) 0.130(7) 0.062(4) -0.011(4) 0.033(3) 0.039(4)
C17 0.081(4) 0.085(4) 0.065(3) -0.013(3) 0.051(3) -0.009(3)
C16 0.075(3) 0.065(3) 0.077(4) -0.004(3) 0.051(3) -0.003(3)
C15 0.058(3) 0.060(3) 0.063(3) 0.001(2) 0.042(3) 0.009(2)
C14 0.049(2) 0.057(3) 0.043(2) 0.003(2) 0.026(2) 0.001(2)
C13 0.112(6) 0.137(9) 0.148(9) -0.057(7) 0.042(6) 0.045(6)
C12 0.056(3) 0.067(3) 0.036(2) -0.002(2) 0.018(2) 0.010(2)
C11 0.054(3) 0.070(4) 0.037(2) 0.003(2) 0.015(2) 0.022(3)
C10 0.066(3) 0.095(4) 0.044(3) 0.005(3) 0.027(3) 0.034(3)
O2W 0.065(3) 0.145(6) 0.061(3) -0.014(3) 0.043(3) -0.004(3)
O1W 0.051(3) 0.074(4) 0.023(2) 0.015(2) 0.028(3) 0.025(3)

loop_
_atom_type_symbol
_atom_type_description
_atom_type_scat_dispersion_real
_atom_type_scat_dispersion_imag
_atom_type_scat_source
C C 0.0181 0.0091 'International Tables Vol C Tables 4.2.6.8 and 6.1.1.4'
H H 0.0000 0.0000 'International Tables Vol C Tables 4.2.6.8 and 6.1.1.4'
N N 0.0311 0.0180 'International Tables Vol C Tables 4.2.6.8 and 6.1.1.4'
O O 0.0492 0.0322 'International Tables Vol C Tables 4.2.6.8 and 6.1.1.4'
Cu Cu -1.9646 0.5888 'International Tables Vol C Tables 4.2.6.8 and 6.1.1.4'

loop_
_geom_angle_atom_site_label_1
_geom_angle_atom_site_label_2
_geom_angle_atom_site_label_3
_geom_angle
_geom_angle_site_symmetry_1
_geom_angle_site_symmetry_3
O4 Cu1 N2 94.40(19) . .
O4 Cu1 N3 87.31(19) . .
N2 Cu1 N3 171.64(17) . .
O4 Cu1 N1 155.95(18) . .
N2 Cu1 N1 81.8(2) . .
N3 Cu1 N1 99.89(18) . .
O4 Cu1 O1 99.07(18) . .
N2 Cu1 O1 93.16(15) . .
N3 Cu1 O1 78.49(15) . .
N1 Cu1 O1 104.83(16) . .
C12 N1 C1 117.4(5) . .
C12 N1 Cu1 111.9(4) . .
C1 N1 Cu1 130.7(4) . .
N1 C1 C2 122.7(6) . .
N1 C1 H1 118.6 . .
C2 C1 H1 118.6 . .
C14 O1 Cu1 110.5(3) . .
C10 N2 C11 119.1(5) . .
C10 N2 Cu1 127.2(5) . .
C11 N2 Cu1 113.2(4) . .
C1 C2 C3 119.5(6) . .
C1 C2 H2 120.2 . .
C3 C2 H2 120.2 . .
C17 O4 Cu1 113.9(4) . .
C3 C4 C12 117.6(5) . .
C3 C4 C5 125.8(6) . .
C12 C4 C5 116.6(6) . .
C16 N3 C15 113.9(4) . .
C16 N3 Cu1 105.6(4) . .
C15 N3 Cu1 108.9(3) . .
C16 N3 H3 109.5 . .
C15 N3 H3 109.5 . .
Cu1 N3 H3 109.5 . .
C2 C3 C4 119.1(6) . .
C2 C3 H3A 120.4 . .
C4 C3 H3A 120.4 . .
C6 C5 C4 123.0(7) . .
C6 C5 H5 118.5 . .
C4 C5 H5 118.5 . .
H301 O3W H302 107.7 . .
C5 C6 C7 121.8(6) . .
C5 C6 H6 119.1 . .
C7 C6 H6 119.1 . .
C11 C7 C8 118.0(7) . .
C11 C7 C6 118.2(7) . .
C8 C7 C6 123.8(6) . .
C9 C8 C7 117.6(6) . .
C9 C8 C13 121.6(9) . .
C7 C8 C13 120.8(10) . .
C8 C9 C10 121.1(8) . .
C8 C9 H9 119.5 . .
C10 C9 H9 119.5 . .
O3 C17 O4 123.0(7) . .
O3 C17 C16 118.6(7) . .
O4 C17 C16 118.4(6) . .
N3 C16 C17 113.5(5) . .
N3 C16 H16A 108.9 . .
C17 C16 H16A 108.9 . .
N3 C16 H16B 108.9 . .
C17 C16 H16B 108.9 . .
H16A C16 H16B 107.7 . .
N3 C15 C14 111.7(4) . .
N3 C15 H15A 109.3 . .
C14 C15 H15A 109.3 . .
N3 C15 H15B 109.3 . .
C14 C15 H15B 109.3 . .
H15A C15 H15B 107.9 . .
O1 C14 O2 125.9(5) . .
O1 C14 C15 117.9(4) . .
O2 C14 C15 116.0(5) . .
C8 C13 H13A 109.5 . .
C8 C13 H13B 109.5 . .
H13A C13 H13B 109.5 . .
C8 C13 H13C 109.5 . .
H13A C13 H13C 109.5 . .
H13B C13 H13C 109.5 . .
N1 C12 C4 123.6(6) . .
N1 C12 C11 116.0(6) . .
C4 C12 C11 120.4(5) . .
N2 C11 C7 123.6(6) . .
N2 C11 C12 116.4(5) . .
C7 C11 C12 120.0(7) . .
N2 C10 C9 120.7(8) . .
N2 C10 H10 119.6 . .
C9 C10 H10 119.6 . .
H201 O2W H2O2 107.7 . .
H1O1 O1W H102 107.7 . .

loop_
_geom_bond_atom_site_label_1
_geom_bond_atom_site_label_2
_geom_bond_distance
_geom_bond_site_symmetry_2
Cu1 O4 1.927(5) .
Cu1 N2 1.994(4) .
Cu1 N3 2.012(4) .
Cu1 N1 2.025(5) .
Cu1 O1 2.236(4) .
N1 C12 1.346(7) .
N1 C1 1.352(7) .
C1 C2 1.380(9) .
C1 H1 0.9500 .
O1 C14 1.247(6) .
O2 C14 1.250(6) .
N2 C10 1.306(8) .
N2 C11 1.330(8) .
C2 C3 1.391(10) .
C2 H2 0.9500 .
O4 C17 1.257(9) .
C4 C3 1.390(10) .
C4 C12 1.406(9) .
C4 C5 1.443(10) .
O3 C17 1.238(8) .
N3 C16 1.472(8) .
N3 C15 1.474(7) .
N3 H3 1.0000 .
C3 H3A 0.9500 .
C5 C6 1.314(11) .
C5 H5 0.9500 .
O3W H301 0.8500 .
O3W H302 0.8500 .
C6 C7 1.436(12) .
C6 H6 0.9500 .
C7 C11 1.389(8) .
C7 C8 1.403(11) .
C8 C9 1.349(13) .
C8 C13 1.510(11) .
C9 C10 1.422(10) .
C9 H9 0.9500 .
C17 C16 1.513(9) .
C16 H16A 0.9900 .
C16 H16B 0.9900 .
C15 C14 1.521(7) .
C15 H15A 0.9900 .
C15 H15B 0.9900 .
C13 H13A 0.9800 .
C13 H13B 0.9800 .
C13 H13C 0.9800 .
C12 C11 1.450(8) .
C10 H10 0.9500 .
O2W H201 0.8500 .
O2W H2O2 0.8499 .
O1W H1O1 0.8499 .
O1W H102 0.8500 .

loop_
_platon_squeeze_void_nr
_platon_squeeze_void_average_x
_platon_squeeze_void_average_y
_platon_squeeze_void_average_z
_platon_squeeze_void_volume
_platon_squeeze_void_count_electrons
_platon_squeeze_void_content
1 0.630 0.250 -0.120 320 87 '8 (H2 O)'
2 0.130 0.750 -0.120 320 87 '8 (H2 O)'
